data_2238664
loop_
_publ_author_name
'Vinuchakkaravarthy, T.'
'Sivakumar, R.'
'Srinivasan, T.'
'Thanikachalam, V.'
'Velmurugan, D.'

_publ_section_title
;
 [(4<i>E</i>)-3-Ethyl-1-methyl-2,6-diphenylpiperidin-4-ylidene]amino
 3-methylbenzoate
;
_journal_coeditor_code PV2635
_journal_issue 10
_journal_name_full 'Acta Crystallographica Section E'
_journal_page_first o1545
_journal_paper_doi 10.1107/S1600536813024276
_journal_volume 69
_journal_year 2013
_chemical_formula_iupac 'C28 H30 N2 O2'
_chemical_formula_moiety 'C28 H30 N2 O2'
_chemical_formula_sum 'C28 H30 N2 O2'
_chemical_formula_weight 426.54
_chemical_name_systematic
;
[(4<i>E</i>)-3-Ethyl-1-methyl-2,6-diphenylpiperidin-4-ylidene]amino
3-methylbenzoate
;
_space_group_IT_number 2
_symmetry_cell_setting triclinic
_symmetry_space_group_name_Hall '-P 1'
_symmetry_space_group_name_H-M 'P -1'
_atom_sites_solution_hydrogens geom
_atom_sites_solution_primary direct
_atom_sites_solution_secondary difmap
_audit_creation_method SHELXL-97
_cell_angle_alpha 112.871(11)
_cell_angle_beta 97.939(11)
_cell_angle_gamma 110.123(8)
_cell_formula_units_Z 2
_cell_length_a 10.5220(15)
_cell_length_b 11.8295(16)
_cell_length_c 11.987(3)
_cell_measurement_reflns_used 5087
_cell_measurement_temperature 293(2)
_cell_measurement_theta_max 26.51
_cell_measurement_theta_min 1.94
_cell_volume 1225.4(4)
_computing_cell_refinement 'SAINT (Bruker, 2008)'
_computing_data_collection 'APEX2 (Bruker, 2008)'
_computing_data_reduction 'SAINT (Bruker, 2008)'
_computing_molecular_graphics 'ORTEP-3 for Windows (Farrugia, 2012)'
_computing_publication_material 'SHELXL97 (Sheldrick, 2008) and PLATON (Spek, 2009)'
_computing_structure_refinement 'SHELXL97 (Sheldrick, 2008)'
_computing_structure_solution 'SHELXS97 (Sheldrick, 2008)'
_diffrn_ambient_temperature 293(2)
_diffrn_measured_fraction_theta_full 0.991
_diffrn_measured_fraction_theta_max 0.991
_diffrn_measurement_device_type 'Bruker SMART APEXII CCD'
_diffrn_measurement_method '\w and \f scans'
_diffrn_radiation_monochromator graphite
_diffrn_radiation_source 'fine-focus sealed tube'
_diffrn_radiation_type MoK\a
_diffrn_radiation_wavelength 0.71073
_diffrn_reflns_av_R_equivalents 0.0230
_diffrn_reflns_av_sigmaI/netI 0.0202
_diffrn_reflns_limit_h_max 13
_diffrn_reflns_limit_h_min -13
_diffrn_reflns_limit_k_max 14
_diffrn_reflns_limit_k_min -14
_diffrn_reflns_limit_l_max 15
_diffrn_reflns_limit_l_min -15
_diffrn_reflns_number 18615
_diffrn_reflns_theta_full 26.51
_diffrn_reflns_theta_max 26.51
_diffrn_reflns_theta_min 1.94
_exptl_absorpt_coefficient_mu 0.073
_exptl_absorpt_correction_T_max 0.986
_exptl_absorpt_correction_T_min 0.986
_exptl_absorpt_correction_type multi-scan
_exptl_absorpt_process_details '(<i>SADABS</i>; Bruker, 2008)'
_exptl_crystal_colour Colorless
_exptl_crystal_density_diffrn 1.156
_exptl_crystal_density_method 'not measured'
_exptl_crystal_description Block
_exptl_crystal_F_000 456
_exptl_crystal_size_max 0.20
_exptl_crystal_size_mid 0.20
_exptl_crystal_size_min 0.20
_refine_diff_density_max 0.148
_refine_diff_density_min -0.169
_refine_ls_extinction_method none
_refine_ls_goodness_of_fit_ref 1.030
_refine_ls_hydrogen_treatment constr
_refine_ls_matrix_type full
_refine_ls_number_parameters 292
_refine_ls_number_reflns 5042
_refine_ls_number_restraints 0
_refine_ls_restrained_S_all 1.030
_refine_ls_R_factor_all 0.0655
_refine_ls_R_factor_gt 0.0457
_refine_ls_shift/su_max 0.000
_refine_ls_shift/su_mean 0.000
_refine_ls_structure_factor_coef Fsqd
_refine_ls_weighting_details 'calc w=1/[\s^2^(Fo^2^)+(0.0639P)^2^+0.1881P] where P=(Fo^2^+2Fc^2^)/3'
_refine_ls_weighting_scheme calc
_refine_ls_wR_factor_gt 0.1238
_refine_ls_wR_factor_ref 0.1390
_reflns_number_gt 3610
_reflns_number_total 5042
_reflns_threshold_expression I>2\s(I)
_cod_data_source_file pv2635.cif
_cod_data_source_block I
_cod_original_cell_volume 1225.5(4)
_cod_database_code 2238664

loop_
_symmetry_equiv_pos_as_xyz
'x, y, z'
'-x, -y, -z'

loop_
_atom_site_type_symbol
_atom_site_label
_atom_site_fract_x
_atom_site_fract_y
_atom_site_fract_z
_atom_site_U_iso_or_equiv
_atom_site_adp_type
_atom_site_calc_flag
_atom_site_refinement_flags
_atom_site_occupancy
_atom_site_symmetry_multiplicity
C C1 0.89609(15) 0.09484(14) 0.34733(14) 0.0517(3) Uani d . 1 1
H H1 0.9758 0.0793 0.3798 0.062 Uiso calc R 1 1
C C2 0.88999(15) 0.21364(15) 0.45884(13) 0.0532(3) Uani d . 1 1
H H2 0.8121 0.2300 0.4241 0.064 Uiso calc R 1 1
C C3 1.02600(15) 0.33834(14) 0.49960(14) 0.0535(3) Uani d . 1 1
C C4 1.04934(17) 0.37330(15) 0.39518(14) 0.0571(4) Uani d . 1 1
H H4A 1.1390 0.4536 0.4267 0.069 Uiso calc R 1 1
H H4B 0.9733 0.3934 0.3654 0.069 Uiso calc R 1 1
C C5 1.05203(15) 0.25298(14) 0.28511(13) 0.0517(3) Uani d . 1 1
H H5 1.1339 0.2390 0.3154 0.062 Uiso calc R 1 1
C C6 0.76059(16) -0.03556(14) 0.29564(14) 0.0542(4) Uani d . 1 1
C C7 0.7643(2) -0.15236(18) 0.29179(19) 0.0775(5) Uani d . 1 1
H H7 0.8509 -0.1509 0.3238 0.093 Uiso calc R 1 1
C C8 0.6392(3) -0.27266(19) 0.2404(2) 0.0977(7) Uani d . 1 1
H H8 0.6432 -0.3515 0.2361 0.117 Uiso calc R 1 1
C C9 0.5122(3) -0.2753(2) 0.1966(2) 0.0937(6) Uani d . 1 1
H H9 0.4288 -0.3555 0.1635 0.112 Uiso calc R 1 1
C C10 0.5065(2) -0.1611(2) 0.20100(19) 0.0807(5) Uani d . 1 1
H H10 0.4189 -0.1630 0.1713 0.097 Uiso calc R 1 1
C C11 0.62958(17) -0.04179(16) 0.24912(16) 0.0639(4) Uani d . 1 1
H H11 0.6241 0.0354 0.2502 0.077 Uiso calc R 1 1
C C12 0.85682(19) 0.18214(18) 0.56631(16) 0.0724(5) Uani d . 1 1
H H12A 0.7807 0.0907 0.5294 0.087 Uiso calc R 1 1
H H12B 0.9405 0.1839 0.6139 0.087 Uiso calc R 1 1
C C13 0.8129(2) 0.2812(3) 0.6574(2) 0.1013(7) Uani d . 1 1
H H13A 0.8910 0.3707 0.7004 0.152 Uiso calc R 1 1
H H13B 0.7872 0.2525 0.7191 0.152 Uiso calc R 1 1
H H13C 0.7327 0.2832 0.6105 0.152 Uiso calc R 1 1
C C14 1.31474(16) 0.59266(16) 0.75477(14) 0.0573(4) Uani d . 1 1
C C15 1.43652(16) 0.71158(16) 0.76655(15) 0.0590(4) Uani d . 1 1
C C16 1.51466(19) 0.81891(18) 0.88722(18) 0.0763(5) Uani d . 1 1
H H16 1.4912 0.8145 0.9579 0.092 Uiso calc R 1 1
C C17 1.6272(2) 0.9324(2) 0.9027(3) 0.0959(7) Uani d . 1 1
H H17 1.6793 1.0050 0.9839 0.115 Uiso calc R 1 1
C C18 1.6625(2) 0.9387(2) 0.7998(3) 0.0988(8) Uani d . 1 1
H H18 1.7391 1.0160 0.8119 0.119 Uiso calc R 1 1
C C19 1.5872(2) 0.8331(2) 0.6777(2) 0.0920(7) Uani d . 1 1
C C20 1.47272(18) 0.71950(19) 0.66290(18) 0.0723(5) Uani d . 1 1
H H20 1.4196 0.6475 0.5815 0.087 Uiso calc R 1 1
C C21 1.6253(3) 0.8389(4) 0.5631(3) 0.1622(15) Uani d . 1 1
H H21A 1.5714 0.8753 0.5285 0.243 Uiso calc R 1 1
H H21B 1.6037 0.7487 0.4997 0.243 Uiso calc R 1 1
H H21C 1.7253 0.8963 0.5878 0.243 Uiso calc R 1 1
C C22 1.07151(17) 0.28834(14) 0.17812(14) 0.0547(4) Uani d . 1 1
C C23 1.19935(19) 0.31668(16) 0.15166(16) 0.0679(4) Uani d . 1 1
H H23 1.2729 0.3102 0.1977 0.081 Uiso calc R 1 1
C C24 1.2191(3) 0.35446(18) 0.0577(2) 0.0875(6) Uani d . 1 1
H H24 1.3055 0.3727 0.0408 0.105 Uiso calc R 1 1
C C25 1.1128(3) 0.36531(19) -0.0108(2) 0.0965(7) Uani d . 1 1
H H25 1.1268 0.3912 -0.0738 0.116 Uiso calc R 1 1
C C26 0.9851(3) 0.3376(2) 0.01431(18) 0.0893(6) Uani d . 1 1
H H26 0.9123 0.3446 -0.0321 0.107 Uiso calc R 1 1
C C27 0.9640(2) 0.29925(17) 0.10809(15) 0.0687(4) Uani d . 1 1
H H27 0.8771 0.2807 0.1243 0.082 Uiso calc R 1 1
C C28 0.9312(2) 0.01436(16) 0.14152(17) 0.0701(5) Uani d . 1 1
H H28A 0.9489 0.0364 0.0744 0.105 Uiso calc R 1 1
H H28B 0.8433 -0.0664 0.1083 0.105 Uiso calc R 1 1
H H28C 1.0079 -0.0012 0.1756 0.105 Uiso calc R 1 1
N N1 0.92147(12) 0.12787(11) 0.24286(11) 0.0493(3) Uani d . 1 1
N N2 1.10892(13) 0.39464(13) 0.61306(12) 0.0616(3) Uani d . 1 1
O O1 1.23463(11) 0.50961(11) 0.63113(10) 0.0681(3) Uani d . 1 1
O O2 1.28828(14) 0.57319(14) 0.84073(11) 0.0882(4) Uani d . 1 1

loop_
_atom_site_aniso_label
_atom_site_aniso_U_11
_atom_site_aniso_U_22
_atom_site_aniso_U_33
_atom_site_aniso_U_12
_atom_site_aniso_U_13
_atom_site_aniso_U_23
C1 0.0478(8) 0.0499(8) 0.0622(8) 0.0209(7) 0.0187(7) 0.0307(7)
C2 0.0504(8) 0.0505(8) 0.0542(8) 0.0156(7) 0.0179(6) 0.0255(7)
C3 0.0539(8) 0.0482(8) 0.0518(8) 0.0164(7) 0.0176(7) 0.0222(7)
C4 0.0621(9) 0.0454(8) 0.0526(8) 0.0131(7) 0.0163(7) 0.0221(7)
C5 0.0467(8) 0.0494(8) 0.0586(8) 0.0176(7) 0.0188(6) 0.0270(7)
C6 0.0576(9) 0.0454(8) 0.0618(8) 0.0195(7) 0.0245(7) 0.0279(7)
C7 0.0865(13) 0.0599(11) 0.1044(14) 0.0362(10) 0.0408(11) 0.0483(10)
C8 0.126(2) 0.0494(11) 0.1286(18) 0.0337(12) 0.0604(16) 0.0492(12)
C9 0.0915(16) 0.0567(12) 0.1021(15) 0.0041(11) 0.0354(12) 0.0313(11)
C10 0.0603(11) 0.0702(12) 0.0894(13) 0.0080(9) 0.0193(9) 0.0360(10)
C11 0.0579(9) 0.0524(9) 0.0750(10) 0.0160(8) 0.0192(8) 0.0312(8)
C12 0.0696(11) 0.0687(11) 0.0636(10) 0.0087(9) 0.0225(8) 0.0348(9)
C13 0.0995(16) 0.1203(18) 0.0744(12) 0.0333(14) 0.0482(11) 0.0423(12)
C14 0.0551(9) 0.0585(9) 0.0520(8) 0.0213(8) 0.0133(7) 0.0241(7)
C15 0.0485(8) 0.0579(9) 0.0647(9) 0.0204(7) 0.0097(7) 0.0285(8)
C16 0.0624(11) 0.0660(11) 0.0757(11) 0.0228(9) 0.0083(9) 0.0190(9)
C17 0.0648(12) 0.0629(12) 0.1178(18) 0.0174(10) 0.0008(12) 0.0214(12)
C18 0.0517(11) 0.0727(14) 0.159(2) 0.0133(10) 0.0089(13) 0.0625(16)
C19 0.0600(11) 0.1018(16) 0.1250(18) 0.0199(12) 0.0197(12) 0.0798(15)
C20 0.0551(9) 0.0785(12) 0.0759(11) 0.0147(9) 0.0111(8) 0.0449(10)
C21 0.1018(19) 0.216(4) 0.180(3) 0.011(2) 0.0387(19) 0.156(3)
C22 0.0625(9) 0.0416(7) 0.0548(8) 0.0174(7) 0.0242(7) 0.0205(6)
C23 0.0717(11) 0.0522(9) 0.0771(11) 0.0199(8) 0.0379(9) 0.0292(8)
C24 0.1104(16) 0.0569(11) 0.0910(14) 0.0218(11) 0.0622(13) 0.0335(10)
C25 0.157(2) 0.0591(11) 0.0719(12) 0.0315(13) 0.0545(14) 0.0364(10)
C26 0.1257(18) 0.0718(12) 0.0653(11) 0.0371(12) 0.0196(11) 0.0359(10)
C27 0.0769(11) 0.0651(10) 0.0615(9) 0.0275(9) 0.0206(8) 0.0307(8)
C28 0.0791(11) 0.0522(9) 0.0778(11) 0.0282(9) 0.0415(9) 0.0241(8)
N1 0.0489(7) 0.0413(6) 0.0549(6) 0.0166(5) 0.0219(5) 0.0207(5)
N2 0.0531(7) 0.0586(8) 0.0584(8) 0.0078(6) 0.0162(6) 0.0285(6)
O1 0.0575(7) 0.0676(7) 0.0544(6) 0.0030(6) 0.0117(5) 0.0287(5)
O2 0.0914(9) 0.0885(9) 0.0587(7) 0.0120(7) 0.0212(6) 0.0347(7)

loop_
_atom_type_symbol
_atom_type_description
_atom_type_scat_dispersion_real
_atom_type_scat_dispersion_imag
_atom_type_scat_source
C C 0.0033 0.0016 'International Tables Vol C Tables 4.2.6.8 and 6.1.1.4'
H H 0.0000 0.0000 'International Tables Vol C Tables 4.2.6.8 and 6.1.1.4'
N N 0.0061 0.0033 'International Tables Vol C Tables 4.2.6.8 and 6.1.1.4'
O O 0.0106 0.0060 'International Tables Vol C Tables 4.2.6.8 and 6.1.1.4'

loop_
_geom_angle_atom_site_label_1
_geom_angle_atom_site_label_2
_geom_angle_atom_site_label_3
_geom_angle
N1 C1 C6 109.65(11)
N1 C1 C2 111.57(11)
C6 C1 C2 111.31(11)
N1 C1 H1 108.1
C6 C1 H1 108.1
C2 C1 H1 108.1
C3 C2 C12 114.71(12)
C3 C2 C1 107.06(11)
C12 C2 C1 113.67(12)
C3 C2 H2 107.0
C12 C2 H2 107.0
C1 C2 H2 107.0
N2 C3 C4 128.60(13)
N2 C3 C2 117.74(13)
C4 C3 C2 113.50(12)
C3 C4 C5 109.35(12)
C3 C4 H4A 109.8
C5 C4 H4A 109.8
C3 C4 H4B 109.8
C5 C4 H4B 109.8
H4A C4 H4B 108.3
N1 C5 C22 111.99(11)
N1 C5 C4 110.54(11)
C22 C5 C4 108.78(11)
N1 C5 H5 108.5
C22 C5 H5 108.5
C4 C5 H5 108.5
C11 C6 C7 117.80(15)
C11 C6 C1 121.02(12)
C7 C6 C1 121.17(14)
C6 C7 C8 120.51(19)
C6 C7 H7 119.7
C8 C7 H7 119.7
C9 C8 C7 120.33(18)
C9 C8 H8 119.8
C7 C8 H8 119.8
C8 C9 C10 119.89(19)
C8 C9 H9 120.1
C10 C9 H9 120.1
C9 C10 C11 120.6(2)
C9 C10 H10 119.7
C11 C10 H10 119.7
C6 C11 C10 120.88(16)
C6 C11 H11 119.6
C10 C11 H11 119.6
C13 C12 C2 113.43(16)
C13 C12 H12A 108.9
C2 C12 H12A 108.9
C13 C12 H12B 108.9
C2 C12 H12B 108.9
H12A C12 H12B 107.7
C12 C13 H13A 109.5
C12 C13 H13B 109.5
H13A C13 H13B 109.5
C12 C13 H13C 109.5
H13A C13 H13C 109.5
H13B C13 H13C 109.5
O2 C14 O1 124.24(15)
O2 C14 C15 125.66(14)
O1 C14 C15 110.08(13)
C20 C15 C16 119.39(16)
C20 C15 C14 122.82(15)
C16 C15 C14 117.79(16)
C17 C16 C15 119.9(2)
C17 C16 H16 120.1
C15 C16 H16 120.1
C18 C17 C16 120.2(2)
C18 C17 H17 119.9
C16 C17 H17 119.9
C17 C18 C19 121.6(2)
C17 C18 H18 119.2
C19 C18 H18 119.2
C18 C19 C20 117.8(2)
C18 C19 C21 122.1(2)
C20 C19 C21 120.2(2)
C15 C20 C19 121.16(18)
C15 C20 H20 119.4
C19 C20 H20 119.4
C19 C21 H21A 109.5
C19 C21 H21B 109.5
H21A C21 H21B 109.5
C19 C21 H21C 109.5
H21A C21 H21C 109.5
H21B C21 H21C 109.5
C23 C22 C27 118.32(15)
C23 C22 C5 120.77(15)
C27 C22 C5 120.84(14)
C24 C23 C22 120.75(19)
C24 C23 H23 119.6
C22 C23 H23 119.6
C25 C24 C23 120.65(19)
C25 C24 H24 119.7
C23 C24 H24 119.7
C24 C25 C26 119.32(18)
C24 C25 H25 120.3
C26 C25 H25 120.3
C25 C26 C27 120.5(2)
C25 C26 H26 119.7
C27 C26 H26 119.7
C26 C27 C22 120.43(18)
C26 C27 H27 119.8
C22 C27 H27 119.8
N1 C28 H28A 109.5
N1 C28 H28B 109.5
H28A C28 H28B 109.5
N1 C28 H28C 109.5
H28A C28 H28C 109.5
H28B C28 H28C 109.5
C28 N1 C5 108.74(11)
C28 N1 C1 109.56(11)
C5 N1 C1 113.06(11)
C3 N2 O1 108.75(11)
C14 O1 N2 113.11(11)

loop_
_geom_bond_atom_site_label_1
_geom_bond_atom_site_label_2
_geom_bond_distance
C1 N1 1.4809(17)
C1 C6 1.515(2)
C1 C2 1.547(2)
C1 H1 0.9800
C2 C3 1.502(2)
C2 C12 1.526(2)
C2 H2 0.9800
C3 N2 1.2740(19)
C3 C4 1.4884(19)
C4 C5 1.532(2)
C4 H4A 0.9700
C4 H4B 0.9700
C5 N1 1.4699(17)
C5 C22 1.5142(19)
C5 H5 0.9800
C6 C11 1.379(2)
C6 C7 1.379(2)
C7 C8 1.394(3)
C7 H7 0.9300
C8 C9 1.352(3)
C8 H8 0.9300
C9 C10 1.354(3)
C9 H9 0.9300
C10 C11 1.380(2)
C10 H10 0.9300
C11 H11 0.9300
C12 C13 1.516(3)
C12 H12A 0.9700
C12 H12B 0.9700
C13 H13A 0.9600
C13 H13B 0.9600
C13 H13C 0.9600
C14 O2 1.1883(18)
C14 O1 1.3511(18)
C14 C15 1.482(2)
C15 C20 1.376(2)
C15 C16 1.381(2)
C16 C17 1.375(3)
C16 H16 0.9300
C17 C18 1.358(3)
C17 H17 0.9300
C18 C19 1.381(3)
C18 H18 0.9300
C19 C20 1.390(2)
C19 C21 1.503(3)
C20 H20 0.9300
C21 H21A 0.9600
C21 H21B 0.9600
C21 H21C 0.9600
C22 C23 1.383(2)
C22 C27 1.387(2)
C23 C24 1.380(3)
C23 H23 0.9300
C24 C25 1.367(3)
C24 H24 0.9300
C25 C26 1.375(3)
C25 H25 0.9300
C26 C27 1.384(2)
C26 H26 0.9300
C27 H27 0.9300
C28 N1 1.4666(19)
C28 H28A 0.9600
C28 H28B 0.9600
C28 H28C 0.9600
N2 O1 1.4492(16)

loop_
_geom_hbond_atom_site_label_D
_geom_hbond_atom_site_label_H
_geom_hbond_atom_site_label_A
_geom_hbond_site_symmetry_A
_geom_hbond_distance_DH
_geom_hbond_distance_HA
_geom_hbond_distance_DA
_geom_hbond_angle_DHA
C11 H11 Cg1 2_766 0.93 2.93 3.761(2) 149
C23 H23 Cg1 2_866 0.93 2.89 3.730(3) 151

loop_
_geom_torsion_atom_site_label_1
_geom_torsion_atom_site_label_2
_geom_torsion_atom_site_label_3
_geom_torsion_atom_site_label_4
_geom_torsion
N1 C1 C2 C3 -55.08(15)
C6 C1 C2 C3 -177.93(11)
N1 C1 C2 C12 177.19(12)
C6 C1 C2 C12 54.34(16)
C12 C2 C3 N2 9.1(2)
C1 C2 C3 N2 -118.05(15)
C12 C2 C3 C4 -175.05(13)
C1 C2 C3 C4 57.83(16)
N2 C3 C4 C5 116.68(18)
C2 C3 C4 C5 -58.66(17)
C3 C4 C5 N1 55.01(16)
C3 C4 C5 C22 178.37(12)
N1 C1 C6 C11 -65.70(17)
C2 C1 C6 C11 58.24(18)
N1 C1 C6 C7 113.34(16)
C2 C1 C6 C7 -122.72(16)
C11 C6 C7 C8 1.1(3)
C1 C6 C7 C8 -178.01(16)
C6 C7 C8 C9 -1.7(3)
C7 C8 C9 C10 0.9(3)
C8 C9 C10 C11 0.4(3)
C7 C6 C11 C10 0.3(2)
C1 C6 C11 C10 179.37(15)
C9 C10 C11 C6 -1.1(3)
C3 C2 C12 C13 71.5(2)
C1 C2 C12 C13 -164.88(15)
O2 C14 C15 C20 170.94(17)
O1 C14 C15 C20 -10.5(2)
O2 C14 C15 C16 -10.0(2)
O1 C14 C15 C16 168.57(14)
C20 C15 C16 C17 0.2(3)
C14 C15 C16 C17 -178.97(16)
C15 C16 C17 C18 -0.6(3)
C16 C17 C18 C19 0.3(3)
C17 C18 C19 C20 0.4(3)
C17 C18 C19 C21 -179.9(2)
C16 C15 C20 C19 0.5(3)
C14 C15 C20 C19 179.61(16)
C18 C19 C20 C15 -0.8(3)
C21 C19 C20 C15 179.5(2)
N1 C5 C22 C23 -129.64(14)
C4 C5 C22 C23 107.88(16)
N1 C5 C22 C27 53.35(18)
C4 C5 C22 C27 -69.13(17)
C27 C22 C23 C24 -0.2(2)
C5 C22 C23 C24 -177.26(14)
C22 C23 C24 C25 0.3(3)
C23 C24 C25 C26 -0.3(3)
C24 C25 C26 C27 0.1(3)
C25 C26 C27 C22 0.0(3)
C23 C22 C27 C26 0.0(2)
C5 C22 C27 C26 177.10(15)
C22 C5 N1 C28 61.00(15)
C4 C5 N1 C28 -177.53(12)
C22 C5 N1 C1 -177.08(11)
C4 C5 N1 C1 -55.61(14)
C6 C1 N1 C28 -58.12(15)
C2 C1 N1 C28 178.09(12)
C6 C1 N1 C5 -179.58(11)
C2 C1 N1 C5 56.63(15)
C4 C3 N2 O1 3.1(2)
C2 C3 N2 O1 178.31(12)
O2 C14 O1 N2 1.7(2)
C15 C14 O1 N2 -176.83(11)
C3 N2 O1 C14 166.95(14)
